data_7213239
loop_
_publ_author_name
'Jetti, Ram K. R.'
'Xue, Feng'
'Mak, Thomas C. W.'
'Nangia, Ashwini'

_publ_section_title
;
 4-Tritylbenzoic acid. A molecular scaffold for wheel-and-axle host--guest
 inclusion compounds with a supramolecular axis
;
_journal_issue 6
_journal_name_full 'Journal of the Chemical Society, Perkin Transactions 2'
_journal_page_first 1223
_journal_paper_doi 10.1039/a909827e
_journal_year 2000
_chemical_formula_moiety '(C26 H20 O2). 0.5(C8 H10)'
_chemical_formula_sum 'C30 H25 O2'
_chemical_formula_weight 417.50
_chemical_melting_point 519.15
_chemical_name_common '4-(triphenylmethyl)benzoic acid m-xylene clathrate '
_chemical_name_systematic
; 
 ? 
;
_space_group_IT_number 2
_symmetry_cell_setting triclinic
_symmetry_space_group_name_Hall '-P 1'
_symmetry_space_group_name_H-M 'P -1'
_atom_sites_solution_hydrogens geom
_atom_sites_solution_primary direct
_atom_sites_solution_secondary difmap
_audit_creation_method SHELXL
_cell_angle_alpha 88.54(1)
_cell_angle_beta 85.33(1)
_cell_angle_gamma 67.63(1)
_cell_formula_units_Z 2
_cell_length_a 7.329(1)
_cell_length_b 9.044(1)
_cell_length_c 18.547(1)
_cell_measurement_reflns_used 25
_cell_measurement_temperature 293(2)
_cell_measurement_theta_max 15
_cell_measurement_theta_min 5
_cell_volume 1133.1(2)
_computing_cell_refinement 'MSC/AFC Diffractometer Control'
_computing_data_collection 'MSC/AFC Diffractometer Control'
_computing_data_reduction 'MSC/AFC Diffractometer Control'
_computing_molecular_graphics 'Siemens SHELXTL-PC'
_computing_structure_refinement 'SHELXL-93 (Sheldrick, 1993)'
_computing_structure_solution 'SHELXS-86 (Sheldrick, 1990)'
_diffrn_ambient_temperature 293(2)
_diffrn_measurement_device 'Rigaku AFC7R'
_diffrn_measurement_method '\w scan'
_diffrn_radiation_monochromator graphite
_diffrn_radiation_source
;
Rigaku RU-200 rotating-anode generator powered at 50kV and 90mA
;
_diffrn_radiation_type MoK\a
_diffrn_radiation_wavelength 0.71073
_diffrn_reflns_av_R_equivalents 0.0264
_diffrn_reflns_av_sigmaI/netI 0.0593
_diffrn_reflns_limit_h_max 8
_diffrn_reflns_limit_h_min -8
_diffrn_reflns_limit_k_max 0
_diffrn_reflns_limit_k_min -10
_diffrn_reflns_limit_l_max 22
_diffrn_reflns_limit_l_min -22
_diffrn_reflns_number 4258
_diffrn_reflns_theta_max 24.99
_diffrn_reflns_theta_min 2.20
_diffrn_standards_interval_count 150
_diffrn_standards_number 3
_exptl_absorpt_coefficient_mu 0.084
_exptl_absorpt_correction_T_max 1.000
_exptl_absorpt_correction_T_min 0.970
_exptl_absorpt_correction_type empirical
_exptl_crystal_colour Colorless
_exptl_crystal_density_diffrn 1.379
_exptl_crystal_description Plate
_exptl_crystal_F_000 500
_exptl_crystal_size_max 0.30
_exptl_crystal_size_mid 0.20
_exptl_crystal_size_min 0.05
_refine_diff_density_max 0.312
_refine_diff_density_min -0.228
_refine_diff_density_rms 0.043
_refine_ls_extinction_coef 0.0310(47)
_refine_ls_extinction_expression Fc^*^=kFc[1+0.001xFc^2^\l^3^/sin(2\q)]^-1/4^
_refine_ls_extinction_method SHELXL
_refine_ls_goodness_of_fit_all 1.023
_refine_ls_goodness_of_fit_obs 1.133
_refine_ls_matrix_type full
_refine_ls_number_parameters 299
_refine_ls_number_reflns 3976
_refine_ls_number_restraints 218
_refine_ls_restrained_S_all 1.014
_refine_ls_restrained_S_obs 1.086
_refine_ls_R_factor_all 0.1199
_refine_ls_R_factor_obs 0.0519
_refine_ls_shift/esd_max -0.003
_refine_ls_shift/esd_mean 0.000
_refine_ls_structure_factor_coef Fsqd
_refine_ls_weighting_details 'w=1/[\s^2^(Fo^2^)+(0.0941P)^2^+0.1520P] where P=(Fo^2^+2Fc^2^)/3'
_refine_ls_weighting_scheme calc
_refine_ls_wR_factor_all 0.1925
_refine_ls_wR_factor_obs 0.1473
_reflns_number_observed 2061
_reflns_number_total 3982
_reflns_observed_criterion >2sigma(I)
_cod_data_source_file a909827esup1.cif
_cod_data_source_block 5.m-xylene
_cod_depositor_comments
;
The following automatic conversions were performed:

'_chemical_melting_point' value '246 deg C ' was changed to '519.15'
- it was converted from degrees Celsius(C) to
Kelvins(K).

'_symmetry_cell_setting' value 'Triclinic' changed to
'triclinic' according to
/home/saulius/struct/CIF-dictionaries/cif_core.dic dictionary named
'cif_core.dic' version 2.4.2 from
2011-04-26.

'_exptl_absorpt_correction_type' value 'Empirical'
changed to 'empirical' according to
/home/saulius/struct/CIF-dictionaries/cif_core.dic dictionary named
'cif_core.dic' version 2.4.2 from 2011-04-26.

Automatic conversion script
Id: cif_fix_values 1891 2012-01-12 08:04:46Z andrius 

The following automatic conversions were performed:

'_refine_ls_weighting_scheme' value 'calc
w=1/[\s^2^(Fo^2^)+(0.0941P)^2^+0.1520P] where P=(Fo^2^+2Fc^2^)/3' was
changed to 'calc'. New tag '_refine_ls_weighting_details' was
created. The value of the new tag was set to
'w=1/[\s^2^(Fo^2^)+(0.0941P)^2^+0.1520P] where P=(Fo^2^+2Fc^2^)/3'.

Automatic conversion script
Id: cif_fix_values 3143 2015-03-26 13:38:13Z robertas 
;
_cod_original_sg_symbol_H-M P-1
_cod_original_formula_sum '(C26 H20 O2). 0.5(C8 H10) '
_cod_database_code 7213239

loop_
_symmetry_equiv_pos_as_xyz
'x, y, z'
'-x, -y, -z'

loop_
_atom_site_aniso_label
_atom_site_aniso_U_11
_atom_site_aniso_U_22
_atom_site_aniso_U_33
_atom_site_aniso_U_23
_atom_site_aniso_U_13
_atom_site_aniso_U_12
C1 0.0440(13) 0.0425(13) 0.0432(13) -0.0008(10) -0.0009(10) -0.0160(11)
C2 0.0439(13) 0.0484(14) 0.0412(13) -0.0014(11) -0.0014(10) -0.0164(11)
C3 0.0530(14) 0.0538(15) 0.0512(15) -0.0071(12) 0.0037(12) -0.0251(12)
C4 0.0519(15) 0.060(2) 0.0531(15) -0.0013(13) 0.0007(12) -0.0261(13)
C5 0.0515(15) 0.067(2) 0.0482(15) -0.0058(13) 0.0047(12) -0.0214(13)
C6 0.065(2) 0.072(2) 0.062(2) -0.0225(14) 0.0129(14) -0.031(2)
C7 0.060(2) 0.060(2) 0.060(2) -0.0148(13) 0.0098(13) -0.0300(13)
C8 0.059(2) 0.082(2) 0.055(2) -0.0107(15) 0.0101(14) -0.030(2)
O1 0.088(2) 0.125(2) 0.0800(15) -0.0445(14) 0.0343(13) -0.0531(14)
O2 0.0701(13) 0.112(2) 0.0742(14) -0.0200(12) 0.0262(11) -0.0466(13)
C9 0.0404(13) 0.0437(13) 0.0522(14) -0.0006(11) -0.0005(11) -0.0142(11)
C10 0.058(2) 0.055(2) 0.067(2) 0.0097(14) -0.0106(14) -0.0241(13)
C11 0.077(2) 0.063(2) 0.093(2) 0.029(2) -0.020(2) -0.034(2)
C12 0.071(2) 0.054(2) 0.109(3) 0.010(2) -0.007(2) -0.033(2)
C13 0.063(2) 0.058(2) 0.084(2) -0.001(2) -0.009(2) -0.0295(14)
C14 0.054(2) 0.0525(15) 0.059(2) -0.0019(12) -0.0025(13) -0.0235(13)
C15 0.0439(13) 0.0480(14) 0.0429(13) 0.0008(11) 0.0001(11) -0.0197(11)
C16 0.0515(15) 0.054(2) 0.0518(15) -0.0043(13) -0.0008(12) -0.0175(13)
C17 0.073(2) 0.067(2) 0.056(2) -0.0136(14) -0.0035(14) -0.027(2)
C18 0.071(2) 0.080(2) 0.052(2) -0.0038(15) -0.0135(14) -0.035(2)
C19 0.054(2) 0.071(2) 0.057(2) 0.0041(14) -0.0104(13) -0.0223(14)
C20 0.0479(15) 0.058(2) 0.0536(15) -0.0039(13) -0.0034(12) -0.0178(13)
C21 0.0492(14) 0.0458(14) 0.0470(14) -0.0051(11) -0.0057(11) -0.0215(11)
C22 0.0482(14) 0.0529(15) 0.055(2) -0.0018(12) 0.0009(12) -0.0179(12)
C23 0.048(2) 0.061(2) 0.077(2) -0.010(2) -0.0018(14) -0.0158(14)
C24 0.058(2) 0.055(2) 0.101(2) -0.004(2) -0.021(2) -0.0122(15)
C25 0.073(2) 0.059(2) 0.077(2) 0.016(2) -0.019(2) -0.021(2)
C26 0.057(2) 0.057(2) 0.055(2) 0.0048(13) -0.0041(13) -0.0216(13)
C27 0.291(8) 0.166(5) 0.299(8) 0.155(5) -0.212(7) -0.148(5)
C28 0.163(5) 0.217(6) 0.146(5) 0.080(4) -0.053(4) -0.102(5)
C29 0.149(9) 0.167(9) 0.100(7) -0.023(6) 0.015(6) -0.060(8)
C30 0.162(5) 0.238(7) 0.171(5) 0.076(5) -0.054(4) -0.121(5)
C31 0.226(13) 0.110(7) 0.154(9) -0.060(7) -0.024(9) -0.044(8)

loop_
_atom_site_label
_atom_site_type_symbol
_atom_site_fract_x
_atom_site_fract_y
_atom_site_fract_z
_atom_site_U_iso_or_equiv
_atom_site_thermal_displace_type
_atom_site_occupancy
_atom_site_calc_flag
_atom_site_refinement_flags
C1 C 0.1579(3) 0.6955(3) 0.30607(12) 0.0435(6) Uani 1 d D
C2 C 0.3130(3) 0.6627(3) 0.23994(12) 0.0449(6) Uani 1 d D
C3 C 0.4171(4) 0.7629(3) 0.22817(13) 0.0516(6) Uani 1 d D
H3 H 0.3862(4) 0.8511(3) 0.25832(13) 0.062 Uiso 1 calc R
C4 C 0.5648(4) 0.7351(3) 0.17307(13) 0.0538(7) Uani 1 d D
H4 H 0.6333(4) 0.8031(3) 0.16691(13) 0.065 Uiso 1 calc R
C5 C 0.6108(4) 0.6056(3) 0.12696(14) 0.0563(7) Uani 1 d D
C6 C 0.5027(4) 0.5097(4) 0.13594(15) 0.0656(8) Uani 1 d D
H6 H 0.5277(4) 0.4258(4) 0.10377(15) 0.079 Uiso 1 calc R
C7 C 0.3576(4) 0.5367(3) 0.19214(14) 0.0584(7) Uani 1 d D
H7 H 0.2888(4) 0.4689(3) 0.19791(14) 0.070 Uiso 1 calc R
C8 C 0.7770(4) 0.5646(4) 0.0704(2) 0.0651(8) Uani 1 d .
O1 O 0.7982(3) 0.4610(3) 0.02351(13) 0.0952(8) Uani 1 d .
O2 O 0.8961(3) 0.6366(3) 0.07428(11) 0.0835(7) Uani 1 d .
H2 H 0.9829(3) 0.6065(3) 0.04100(11) 0.104 Uiso 1 calc R
C9 C 0.0943(3) 0.5522(3) 0.32092(13) 0.0461(6) Uani 1 d D
C10 C 0.1357(4) 0.4584(3) 0.3824(2) 0.0593(7) Uani 1 d D
H10 H 0.2081(4) 0.4795(3) 0.4168(2) 0.071 Uiso 1 calc R
C11 C 0.0707(5) 0.3335(4) 0.3933(2) 0.0752(9) Uani 1 d D
H11 H 0.1005(5) 0.2718(4) 0.4348(2) 0.090 Uiso 1 calc R
C12 C -0.0366(5) 0.3002(4) 0.3437(2) 0.0754(9) Uani 1 d D
H12 H -0.0788(5) 0.2157(4) 0.3510(2) 0.090 Uiso 1 calc R
C13 C -0.0815(4) 0.3937(3) 0.2826(2) 0.0664(8) Uani 1 d D
H13 H -0.1544(4) 0.3722(3) 0.2484(2) 0.080 Uiso 1 calc R
C14 C -0.0189(4) 0.5179(3) 0.27225(15) 0.0543(7) Uani 1 d D
H14 H -0.0533(4) 0.5812(3) 0.23140(15) 0.065 Uiso 1 calc R
C15 C 0.2594(3) 0.7271(3) 0.37076(12) 0.0445(6) Uani 1 d D
C16 C 0.1809(4) 0.8611(3) 0.41448(13) 0.0531(7) Uani 1 d D
H16 H 0.0585(4) 0.9388(3) 0.40555(13) 0.064 Uiso 1 calc R
C17 C 0.2794(4) 0.8829(3) 0.47122(15) 0.0647(8) Uani 1 d D
H17 H 0.2226(4) 0.9742(3) 0.49999(15) 0.078 Uiso 1 calc R
C18 C 0.4608(4) 0.7701(4) 0.48523(15) 0.0654(8) Uani 1 d D
H18 H 0.5264(4) 0.7838(4) 0.52381(15) 0.079 Uiso 1 calc R
C19 C 0.5446(4) 0.6364(4) 0.44162(15) 0.0609(7) Uani 1 d D
H19 H 0.6682(4) 0.5601(4) 0.45031(15) 0.073 Uiso 1 calc R
C20 C 0.4455(4) 0.6158(3) 0.38518(14) 0.0538(7) Uani 1 d D
H20 H 0.5042(4) 0.5253(3) 0.35593(14) 0.065 Uiso 1 calc R
C21 C -0.0343(3) 0.8412(3) 0.29214(13) 0.0461(6) Uani 1 d D
C22 C -0.1986(4) 0.8750(3) 0.34102(14) 0.0528(6) Uani 1 d D
H22 H -0.1905(4) 0.8103(3) 0.38140(14) 0.063 Uiso 1 calc R
C23 C -0.3738(4) 1.0021(3) 0.3313(2) 0.0633(8) Uani 1 d D
H23 H -0.4817(4) 1.0228(3) 0.3651(2) 0.076 Uiso 1 calc R
C24 C -0.3880(4) 1.0976(4) 0.2717(2) 0.0730(9) Uani 1 d D
H24 H -0.5053(4) 1.1839(4) 0.2652(2) 0.088 Uiso 1 calc R
C25 C -0.2295(5) 1.0658(4) 0.2219(2) 0.0707(8) Uani 1 d D
H25 H -0.2398(5) 1.1299(4) 0.1813(2) 0.085 Uiso 1 calc R
C26 C -0.0531(4) 0.9380(3) 0.23185(14) 0.0561(7) Uani 1 d D
H26 H 0.0537(4) 0.9173(3) 0.19758(14) 0.067 Uiso 1 calc R
C27 C 0.6618(13) 0.9314(8) -0.0514(5) 0.225(3) Uani 1 d U
C28 C 0.5087(11) 0.8954(9) -0.0383(3) 0.165(2) Uani 1 d U
C29 C 0.3502(18) 0.8644(15) -0.0162(5) 0.139(4) Uani 0.50 d PU
C30 C 0.2198(9) 0.9986(10) 0.0460(4) 0.176(3) Uani 1 d U
C31 C 0.7897(21) 0.7964(12) -0.1219(7) 0.168(5) Uani 0.50 d PU

loop_
_atom_type_symbol
_atom_type_description
_atom_type_scat_dispersion_real
_atom_type_scat_dispersion_imag
_atom_type_scat_source
C C 0.0033 0.0016 'International Tables Vol C Tables 4.2.6.8 and 6.1.1.4'
H H 0.0000 0.0000 'International Tables Vol C Tables 4.2.6.8 and 6.1.1.4'
O O 0.0106 0.0060 'International Tables Vol C Tables 4.2.6.8 and 6.1.1.4'

loop_
_geom_angle_atom_site_label_1
_geom_angle_atom_site_label_2
_geom_angle_atom_site_label_3
_geom_angle
_geom_angle_site_symmetry_1
C9 C1 C15 111.3(2) .
C9 C1 C21 106.1(2) .
C15 C1 C21 111.4(2) .
C9 C1 C2 111.5(2) .
C15 C1 C2 105.7(2) .
C21 C1 C2 111.1(2) .
C7 C2 C3 117.3(2) .
C7 C2 C1 123.7(2) .
C3 C2 C1 119.0(2) .
C4 C3 C2 121.9(2) .
C3 C4 C5 119.8(2) .
C6 C5 C4 118.9(2) .
C6 C5 C8 119.4(3) .
C4 C5 C8 121.7(3) .
C5 C6 C7 120.9(3) .
C2 C7 C6 121.1(2) .
O1 C8 O2 123.6(3) .
O1 C8 C5 120.0(3) .
O2 C8 C5 116.3(3) .
C10 C9 C14 117.0(2) .
C10 C9 C1 123.8(2) .
C14 C9 C1 119.2(2) .
C11 C10 C9 121.0(3) .
C12 C11 C10 120.7(3) .
C11 C12 C13 119.1(3) .
C14 C13 C12 120.2(3) .
C13 C14 C9 122.0(3) .
C16 C15 C20 117.0(2) .
C16 C15 C1 124.4(2) .
C20 C15 C1 118.5(2) .
C15 C16 C17 121.7(2) .
C18 C17 C16 120.2(3) .
C17 C18 C19 119.4(3) .
C18 C19 C20 120.0(3) .
C19 C20 C15 121.6(2) .
C26 C21 C22 117.5(2) .
C26 C21 C1 123.4(2) .
C22 C21 C1 119.1(2) .
C23 C22 C21 121.7(3) .
C24 C23 C22 119.7(3) .
C23 C24 C25 120.0(3) .
C24 C25 C26 120.3(3) .
C21 C26 C25 120.8(3) .
C30 C27 C28 159.5(11) 2_675
C30 C27 C31 99.8(9) 2_675
C28 C27 C31 100.8(8) .
C27 C28 C29 172.6(10) .
C28 C29 C30 107.9(9) .
C27 C30 C29 98.8(8) 2_675

loop_
_geom_bond_atom_site_label_1
_geom_bond_atom_site_label_2
_geom_bond_distance
_geom_bond_site_symmetry_2
C1 C9 1.547(3) .
C1 C15 1.549(3) .
C1 C21 1.555(3) .
C1 C2 1.556(3) .
C2 C7 1.383(3) .
C2 C3 1.392(3) .
C3 C4 1.380(3) .
C4 C5 1.386(4) .
C5 C6 1.378(4) .
C5 C8 1.480(4) .
C6 C7 1.383(4) .
C8 O1 1.251(4) .
C8 O2 1.280(4) .
C9 C10 1.387(3) .
C9 C14 1.390(4) .
C10 C11 1.388(4) .
C11 C12 1.367(4) .
C12 C13 1.381(4) .
C13 C14 1.370(4) .
C15 C16 1.379(3) .
C15 C20 1.395(3) .
C16 C17 1.382(4) .
C17 C18 1.373(4) .
C18 C19 1.377(4) .
C19 C20 1.377(4) .
C21 C26 1.385(3) .
C21 C22 1.386(3) .
C22 C23 1.381(4) .
C23 C24 1.371(4) .
C24 C25 1.367(4) .
C25 C26 1.389(4) .
C27 C30 1.264(8) 2_675
C27 C28 1.286(8) .
C27 C31 1.758(13) .
C28 C29 1.327(12) .
C29 C30 1.650(12) .
C30 C27 1.264(8) 2_675
